data_4130513
loop_
_publ_author_name
'Barry, Matthew C.'
'Wei, Zheng'
'He, Tianyu'
'Filatov, Alexander S.'
'Dikarev, Evgeny V.'

_publ_section_title
;
 Volatile Single-Source Precursors for the Low-Temperature Preparation of
 Sodium-Rare Earth Metal Fluorides.
;
_journal_issue 28
_journal_name_full 'Journal of the American Chemical Society'
_journal_page_first 8883
_journal_page_last 8887
_journal_paper_doi 10.1021/jacs.6b04194
_journal_volume 138
_journal_year 2016
_chemical_formula_moiety 'C20 H4 Eu F24 Na O8'
_chemical_formula_sum 'C20 H4 Eu F24 Na O8'
_chemical_formula_weight 1003.19
_chemical_melting_point ?
_space_group_crystal_system monoclinic
_space_group_IT_number 15
_space_group_name_Hall '-C 2yc'
_space_group_name_H-M_alt 'C 1 2/c 1'
_atom_sites_solution_hydrogens geom
_atom_sites_solution_primary direct
_atom_sites_solution_secondary difmap
_audit_creation_method SHELXL-97
_cell_angle_alpha 90.00
_cell_angle_beta 125.0860(10)
_cell_angle_gamma 90.00
_cell_formula_units_Z 4
_cell_length_a 21.5879(8)
_cell_length_b 12.1464(5)
_cell_length_c 14.2653(11)
_cell_measurement_reflns_used 9880
_cell_measurement_temperature 100(2)
_cell_measurement_theta_max 74.28
_cell_measurement_theta_min 4.20
_cell_volume 3060.9(3)
_computing_cell_refinement 'SAINT V.8.27 (Bruker AXS Inc., 2012)'
_computing_data_collection 'APEX2 v.2014.1-1 (Bruker AXS Inc., 2014)'
_computing_data_reduction 'SAINT V.8.27 (Bruker AXS Inc., 2012)'
_computing_molecular_graphics 'SHELXTL Ver. 6.14'
_computing_publication_material 'SHELXTL Ver. 6.14'
_computing_structure_refinement 'SHELXL-97 (Sheldrick, 2008)'
_computing_structure_solution 'SHELXS-97 (Sheldrick, 2008)'
_diffrn_ambient_temperature 100(2)
_diffrn_measured_fraction_theta_full 0.990
_diffrn_measured_fraction_theta_max 0.990
_diffrn_measurement_device_type 'Bruker D8 Venture PHOTON 100 CMOS'
_diffrn_measurement_method 'omega and phi scans'
_diffrn_radiation_monochromator mirrors
_diffrn_radiation_source 'INCOATEC ImuS micro-focus source'
_diffrn_radiation_type CuK\a
_diffrn_radiation_wavelength 1.54178
_diffrn_reflns_av_R_equivalents 0.0326
_diffrn_reflns_av_sigmaI/netI 0.0189
_diffrn_reflns_limit_h_max 26
_diffrn_reflns_limit_h_min -26
_diffrn_reflns_limit_k_max 14
_diffrn_reflns_limit_k_min -14
_diffrn_reflns_limit_l_max 15
_diffrn_reflns_limit_l_min -16
_diffrn_reflns_number 23023
_diffrn_reflns_theta_full 74.28
_diffrn_reflns_theta_max 74.27
_diffrn_reflns_theta_min 4.42
_exptl_absorpt_coefficient_mu 16.639
_exptl_absorpt_correction_T_max 0.4900
_exptl_absorpt_correction_T_min 0.0679
_exptl_absorpt_correction_type multi-scan
_exptl_absorpt_process_details 'SADABS V2012/1 (Bruker AXS Inc.)'
_exptl_crystal_colour 'light purple'
_exptl_crystal_density_diffrn 2.177
_exptl_crystal_density_meas ?
_exptl_crystal_density_method none
_exptl_crystal_description needle
_exptl_crystal_F_000 1912
_exptl_crystal_size_max 0.35
_exptl_crystal_size_mid 0.07
_exptl_crystal_size_min 0.05
_refine_diff_density_max 0.872
_refine_diff_density_min -0.937
_refine_diff_density_rms 0.111
_refine_ls_extinction_coef noref
_refine_ls_extinction_method none
_refine_ls_goodness_of_fit_ref 1.047
_refine_ls_hydrogen_treatment constr
_refine_ls_matrix_type full
_refine_ls_number_parameters 274
_refine_ls_number_reflns 2971
_refine_ls_number_restraints 72
_refine_ls_restrained_S_all 1.312
_refine_ls_R_factor_all 0.0324
_refine_ls_R_factor_gt 0.0322
_refine_ls_shift/su_max 0.000
_refine_ls_shift/su_mean 0.000
_refine_ls_structure_factor_coef Fsqd
_refine_ls_weighting_details 'calc w=1/[\s^2^(Fo^2^)+(0.0603P)^2^+11.7471P] where P=(Fo^2^+2Fc^2^)/3'
_refine_ls_weighting_scheme calc
_refine_ls_wR_factor_gt 0.0861
_refine_ls_wR_factor_ref 0.0863
_reflns_number_gt 2944
_reflns_number_total 2971
_reflns_threshold_expression >2sigma(I)
_cod_data_source_file ja6b04194_si_002.cif
_cod_data_source_block NaEu(hfac)4
_cod_depositor_comments
;
The following automatic conversions were performed:

data item '_chemical_melting_point' value 'not measured' was changed
to '?' -- the value is undefined or not given.

data item '_exptl_crystal_density_meas' value 'not measured' was
changed to '?' -- the value is perceived as not measured.

Automatic conversion script
Id: cif_fix_values 6909 2019-04-08 15:41:33Z antanas 
;
_cod_original_sg_symbol_H-M 'C 2/c'
_cod_database_code 4130513

loop_
_symmetry_equiv_pos_as_xyz
'x, y, z'
'-x, y, -z+1/2'
'x+1/2, y+1/2, z'
'-x+1/2, y+1/2, -z+1/2'
'-x, -y, -z'
'x, -y, z-1/2'
'-x+1/2, -y+1/2, -z'
'x+1/2, -y+1/2, z-1/2'

loop_
_atom_site_label
_atom_site_type_symbol
_atom_site_fract_x
_atom_site_fract_y
_atom_site_fract_z
_atom_site_U_iso_or_equiv
_atom_site_adp_type
_atom_site_occupancy
_atom_site_symmetry_multiplicity
_atom_site_calc_flag
_atom_site_refinement_flags
_atom_site_disorder_assembly
_atom_site_disorder_group
Na1 Na 0.5000 0.5000 0.5000 0.0218(5) Uani 1 2 d S . .
Eu1 Eu 0.5000 0.59849(2) 0.2500 0.01083(13) Uani 1 2 d S . .
O1 O 0.41189(16) 0.5203(2) 0.2793(2) 0.0158(6) Uani 1 1 d . B .
O2 O 0.43341(16) 0.4577(2) 0.1069(2) 0.0144(6) Uani 1 1 d . . .
O3 O 0.58607(19) 0.7406(3) 0.3026(3) 0.0265(7) Uani 1 1 d . A .
O4 O 0.53340(16) 0.6699(2) 0.4322(3) 0.0177(6) Uani 1 1 d . C .
C2 C 0.3527(2) 0.4639(4) 0.2150(4) 0.0191(8) Uani 1 1 d . . .
C3 C 0.3313(3) 0.4052(4) 0.1177(4) 0.0211(10) Uani 1 1 d . B .
H3 H 0.2849 0.3657 0.0783 0.025 Uiso 1 1 calc R . .
C4 C 0.3757(3) 0.4021(3) 0.0756(4) 0.0150(9) Uani 1 1 d . . .
C5 C 0.3507(3) 0.3165(4) -0.0190(4) 0.0203(9) Uani 1 1 d . B .
C7 C 0.5613(3) 0.7613(4) 0.4797(4) 0.0219(9) Uani 1 1 d . . .
C8 C 0.5938(3) 0.8409(4) 0.4516(5) 0.0342(12) Uani 1 1 d . A .
H8 H 0.6083 0.9093 0.4910 0.041 Uiso 1 1 calc R . .
C9 C 0.6056(3) 0.8229(4) 0.3668(5) 0.0323(11) Uani 1 1 d . . .
F4 F 0.27598(15) 0.3225(3) -0.0990(2) 0.0297(6) Uani 1 1 d . . .
F5 F 0.36587(19) 0.2151(2) 0.0256(3) 0.0331(7) Uani 1 1 d . . .
F6 F 0.38565(15) 0.3287(2) -0.0703(2) 0.0228(5) Uani 1 1 d . . .
C10 C 0.6497(5) 0.9100(5) 0.3491(7) 0.054(2) Uani 1 1 d D A 1
F10 F 0.6562(18) 1.0078(15) 0.393(3) 0.0324(16) Uiso 0.25 1 d PD A 1
F11 F 0.6279(11) 0.917(3) 0.2431(11) 0.0355(15) Uiso 0.25 1 d PD A 1
F12 F 0.7250(9) 0.862(2) 0.4076(17) 0.0428(19) Uiso 0.25 1 d PD A 1
F10X F 0.6296(8) 1.0178(10) 0.3602(12) 0.0324(16) Uiso 0.25 1 d PD A 2
F11X F 0.6116(13) 0.923(2) 0.2257(11) 0.0355(15) Uiso 0.25 1 d PD A 2
F12X F 0.7157(8) 0.9030(14) 0.3899(17) 0.0428(19) Uiso 0.25 1 d PD A 2
F10Y F 0.6516(18) 1.0080(15) 0.401(3) 0.0324(16) Uiso 0.25 1 d PD A 3
F11Y F 0.6433(11) 0.9138(19) 0.2602(12) 0.0355(15) Uiso 0.25 1 d PD A 3
F12Y F 0.7277(9) 0.878(2) 0.4252(16) 0.0428(19) Uiso 0.25 1 d PD A 3
F10Z F 0.6784(8) 0.9898(10) 0.4288(11) 0.0324(16) Uiso 0.25 1 d PD A 4
F11Z F 0.6125(11) 0.9408(15) 0.2410(11) 0.0355(15) Uiso 0.25 1 d PD A 4
F12Z F 0.7161(8) 0.8629(17) 0.3773(15) 0.0428(19) Uiso 0.25 1 d PD A 4
C1 C 0.2991(3) 0.4600(5) 0.2523(4) 0.0318(12) Uani 1 1 d D B 1
F1 F 0.3411(10) 0.4391(14) 0.3699(10) 0.021(5) Uiso 0.34 1 d PD B 1
F2 F 0.2640(10) 0.5553(13) 0.2376(16) 0.051(6) Uiso 0.34 1 d PD B 1
F3 F 0.2469(6) 0.3828(10) 0.2028(9) 0.0145(13) Uiso 0.34 1 d PD B 1
F1X F 0.3431(9) 0.4551(17) 0.3747(9) 0.022(5) Uiso 0.34 1 d PD B 2
F2X F 0.2536(5) 0.5342(8) 0.2188(8) 0.015(2) Uiso 0.34 1 d PD B 2
F3X F 0.2623(4) 0.3573(6) 0.2274(7) 0.0145(13) Uiso 0.34 1 d PD B 2
F1Y F 0.2352(7) 0.4068(10) 0.1819(12) 0.042(4) Uiso 0.32 1 d PD B 3
F2Y F 0.2620(5) 0.5723(8) 0.2159(9) 0.010(2) Uiso 0.32 1 d PD B 3
F3Y F 0.3285(6) 0.4625(11) 0.3552(9) 0.0145(13) Uiso 0.32 1 d PD B 3
C6 C 0.5587(3) 0.7894(4) 0.5825(4) 0.0281(11) Uani 1 1 d D C 1
F7 F 0.5461(10) 0.6956(10) 0.6216(14) 0.018(5) Uiso 0.34 1 d PD C 1
F8 F 0.5080(10) 0.8658(12) 0.5599(17) 0.023(4) Uiso 0.34 1 d PD C 1
F9 F 0.6261(7) 0.8215(14) 0.6768(10) 0.018(3) Uiso 0.34 1 d PD C 1
F7X F 0.5370(19) 0.7073(18) 0.618(3) 0.021(11) Uiso 0.34 1 d PD C 2
F8X F 0.4967(7) 0.8672(10) 0.5345(11) 0.026(4) Uiso 0.34 1 d PD C 2
F9X F 0.6153(6) 0.8451(10) 0.6593(10) 0.030(4) Uiso 0.34 1 d PD C 2
F7Y F 0.5301(14) 0.7067(17) 0.608(2) 0.021(9) Uiso 0.32 1 d PD C 3
F8Y F 0.5256(8) 0.8770(9) 0.5757(13) 0.028(4) Uiso 0.32 1 d PD C 3
F9Y F 0.6357(6) 0.7983(11) 0.6796(10) 0.032(4) Uiso 0.32 1 d PD C 3

loop_
_atom_site_aniso_label
_atom_site_aniso_U_11
_atom_site_aniso_U_22
_atom_site_aniso_U_33
_atom_site_aniso_U_23
_atom_site_aniso_U_13
_atom_site_aniso_U_12
Na1 0.0279(13) 0.0212(12) 0.0197(12) -0.0008(9) 0.0156(10) -0.0061(10)
Eu1 0.01018(19) 0.00955(19) 0.01440(19) 0.000 0.00801(14) 0.000
O1 0.0125(13) 0.0174(14) 0.0191(14) -0.0037(11) 0.0100(11) -0.0035(11)
O2 0.0148(13) 0.0130(13) 0.0174(14) -0.0011(10) 0.0104(11) -0.0016(10)
O3 0.0316(17) 0.0248(17) 0.0343(18) -0.0117(14) 0.0255(15) -0.0166(14)
O4 0.0182(14) 0.0150(14) 0.0207(14) -0.0044(11) 0.0117(12) -0.0059(11)
C2 0.0147(19) 0.023(2) 0.021(2) -0.0036(17) 0.0113(17) -0.0032(16)
C3 0.015(2) 0.030(3) 0.020(2) -0.0082(16) 0.0111(19) -0.0105(16)
C4 0.015(2) 0.014(2) 0.014(2) 0.0000(13) 0.0072(18) -0.0019(13)
C5 0.022(2) 0.019(2) 0.020(2) -0.0026(16) 0.0127(18) -0.0065(17)
C7 0.023(2) 0.020(2) 0.025(2) -0.0055(17) 0.0153(18) -0.0050(17)
C8 0.047(3) 0.026(2) 0.045(3) -0.016(2) 0.035(3) -0.019(2)
C9 0.038(3) 0.029(3) 0.039(3) -0.011(2) 0.028(2) -0.013(2)
F4 0.0213(13) 0.0421(17) 0.0215(13) -0.0099(12) 0.0099(11) -0.0125(12)
F5 0.0536(19) 0.0155(13) 0.0362(16) -0.0014(11) 0.0293(15) -0.0049(12)
F6 0.0274(13) 0.0234(13) 0.0227(13) -0.0053(10) 0.0173(11) -0.0049(11)
C10 0.074(5) 0.044(4) 0.071(5) -0.031(3) 0.057(5) -0.036(3)
C1 0.020(2) 0.048(3) 0.035(3) -0.020(2) 0.020(2) -0.015(2)
C6 0.037(3) 0.022(2) 0.034(3) -0.0138(19) 0.026(2) -0.016(2)

loop_
_atom_type_symbol
_atom_type_description
_atom_type_scat_dispersion_real
_atom_type_scat_dispersion_imag
_atom_type_scat_source
C C 0.0181 0.0091 'International Tables Vol C Tables 4.2.6.8 and 6.1.1.4'
H H 0.0000 0.0000 'International Tables Vol C Tables 4.2.6.8 and 6.1.1.4'
Eu Eu -8.9294 11.1857 'International Tables Vol C Tables 4.2.6.8 and 6.1.1.4'
F F 0.0727 0.0534 'International Tables Vol C Tables 4.2.6.8 and 6.1.1.4'
Na Na 0.1353 0.1239 'International Tables Vol C Tables 4.2.6.8 and 6.1.1.4'
O O 0.0492 0.0322 'International Tables Vol C Tables 4.2.6.8 and 6.1.1.4'

loop_
_geom_angle_atom_site_label_1
_geom_angle_atom_site_label_2
_geom_angle_atom_site_label_3
_geom_angle
_geom_angle_site_symmetry_1
_geom_angle_site_symmetry_3
O4 Na1 O4 179.999(1) . 5_666
O4 Na1 O1 68.43(9) . .
O4 Na1 O1 111.57(9) 5_666 .
O4 Na1 O1 111.57(9) . 5_666
O4 Na1 O1 68.43(9) 5_666 5_666
O1 Na1 O1 180.0 . 5_666
O4 Na1 O2 114.92(9) . 6_566
O4 Na1 O2 65.08(9) 5_666 6_566
O1 Na1 O2 114.48(9) . 6_566
O1 Na1 O2 65.52(8) 5_666 6_566
O4 Na1 O2 65.08(9) . 2_655
O4 Na1 O2 114.92(9) 5_666 2_655
O1 Na1 O2 65.52(8) . 2_655
O1 Na1 O2 114.48(9) 5_666 2_655
O2 Na1 O2 180.0 6_566 2_655
O4 Na1 F7 122.3(2) . 5_666
O4 Na1 F7 57.7(2) 5_666 5_666
O1 Na1 F7 64.6(3) . 5_666
O1 Na1 F7 115.4(3) 5_666 5_666
O2 Na1 F7 113.8(3) 6_566 5_666
O2 Na1 F7 66.2(3) 2_655 5_666
O4 Na1 F7Y 122.6(4) . 5_666
O4 Na1 F7Y 57.4(4) 5_666 5_666
O1 Na1 F7Y 69.0(4) . 5_666
O1 Na1 F7Y 111.0(4) 5_666 5_666
O2 Na1 F7Y 116.9(4) 6_566 5_666
O2 Na1 F7Y 63.1(4) 2_655 5_666
F7 Na1 F7Y 6.3(5) 5_666 5_666
O4 Na1 F1X 65.6(4) . 5_666
O4 Na1 F1X 114.4(4) 5_666 5_666
O1 Na1 F1X 121.7(3) . 5_666
O1 Na1 F1X 58.3(3) 5_666 5_666
O2 Na1 F1X 116.3(3) 6_566 5_666
O2 Na1 F1X 63.7(3) 2_655 5_666
F7 Na1 F1X 115.5(5) 5_666 5_666
F7Y Na1 F1X 109.5(7) 5_666 5_666
O4 Na1 F7X 122.1(4) . 5_666
O4 Na1 F7X 57.9(4) 5_666 5_666
O1 Na1 F7X 67.0(6) . 5_666
O1 Na1 F7X 113.0(6) 5_666 5_666
O2 Na1 F7X 116.2(5) 6_566 5_666
O2 Na1 F7X 63.8(5) 2_655 5_666
F7 Na1 F7X 4.0(9) 5_666 5_666
F7Y Na1 F7X 2.4(12) 5_666 5_666
F1X Na1 F7X 111.6(8) 5_666 5_666
O4 Na1 F1 63.2(3) . 5_666
O4 Na1 F1 116.8(3) 5_666 5_666
O1 Na1 F1 121.7(2) . 5_666
O1 Na1 F1 58.3(2) 5_666 5_666
O2 Na1 F1 114.2(3) 6_566 5_666
O2 Na1 F1 65.8(3) 2_655 5_666
F7 Na1 F1 119.1(5) 5_666 5_666
F7Y Na1 F1 113.1(6) 5_666 5_666
F1X Na1 F1 3.7(7) 5_666 5_666
F7X Na1 F1 115.2(8) 5_666 5_666
O4 Na1 F6 109.75(8) . 2_655
O4 Na1 F6 70.25(8) 5_666 2_655
O1 Na1 F6 111.68(8) . 2_655
O1 Na1 F6 68.32(8) 5_666 2_655
O2 Na1 F6 124.31(8) 6_566 2_655
O2 Na1 F6 55.69(8) 2_655 2_655
F7 Na1 F6 62.2(4) 5_666 2_655
F7Y Na1 F6 55.9(5) 5_666 2_655
F1X Na1 F6 56.9(4) 5_666 2_655
F7X Na1 F6 58.3(7) 5_666 2_655
F1 Na1 F6 60.6(3) 5_666 2_655
O3 Eu1 O3 83.97(18) . 2_655
O3 Eu1 O1 144.66(10) . .
O3 Eu1 O1 77.33(11) 2_655 .
O3 Eu1 O1 77.33(11) . 2_655
O3 Eu1 O1 144.66(11) 2_655 2_655
O1 Eu1 O1 132.70(14) . 2_655
O3 Eu1 O2 141.24(10) . .
O3 Eu1 O2 106.10(11) 2_655 .
O1 Eu1 O2 73.48(10) . .
O1 Eu1 O2 73.37(10) 2_655 .
O3 Eu1 O2 106.10(11) . 2_655
O3 Eu1 O2 141.24(10) 2_655 2_655
O1 Eu1 O2 73.37(10) . 2_655
O1 Eu1 O2 73.48(10) 2_655 2_655
O2 Eu1 O2 89.35(13) . 2_655
O3 Eu1 O4 76.71(11) . 2_655
O3 Eu1 O4 72.39(11) 2_655 2_655
O1 Eu1 O4 123.97(10) . 2_655
O1 Eu1 O4 74.25(10) 2_655 2_655
O2 Eu1 O4 71.35(10) . 2_655
O2 Eu1 O4 146.00(9) 2_655 2_655
O3 Eu1 O4 72.39(11) . .
O3 Eu1 O4 76.71(11) 2_655 .
O1 Eu1 O4 74.25(10) . .
O1 Eu1 O4 123.97(10) 2_655 .
O2 Eu1 O4 146.00(9) . .
O2 Eu1 O4 71.35(10) 2_655 .
O4 Eu1 O4 138.03(14) 2_655 .
O3 Eu1 Na1 96.14(8) . 2_655
O3 Eu1 Na1 111.46(8) 2_655 2_655
O1 Eu1 Na1 118.51(7) . 2_655
O1 Eu1 Na1 42.91(7) 2_655 2_655
O2 Eu1 Na1 45.16(7) . 2_655
O2 Eu1 Na1 104.64(7) 2_655 2_655
O4 Eu1 Na1 42.21(7) 2_655 2_655
O4 Eu1 Na1 165.57(7) . 2_655
C2 O1 Eu1 132.0(3) . .
C2 O1 Na1 124.1(3) . .
Eu1 O1 Na1 98.60(10) . .
C4 O2 Eu1 132.2(3) . .
C4 O2 Na1 130.6(3) . 2_655
Eu1 O2 Na1 95.29(9) . 2_655
C9 O3 Eu1 134.4(3) . .
C7 O4 Eu1 130.5(3) . .
C7 O4 Na1 131.3(3) . .
Eu1 O4 Na1 98.18(10) . .
O1 C2 C3 128.5(4) . .
O1 C2 C1 114.6(4) . .
C3 C2 C1 116.8(4) . .
C2 C3 C4 122.1(4) . .
C2 C3 H3 119.0 . .
C4 C3 H3 119.0 . .
O2 C4 C3 128.5(4) . .
O2 C4 C5 116.9(4) . .
C3 C4 C5 114.6(4) . .
F6 C5 F5 107.8(4) . .
F6 C5 F4 108.2(4) . .
F5 C5 F4 107.5(4) . .
F6 C5 C4 112.7(3) . .
F5 C5 C4 109.8(4) . .
F4 C5 C4 110.7(4) . .
O4 C7 C8 128.7(4) . .
O4 C7 C6 116.2(4) . .
C8 C7 C6 115.0(4) . .
C7 C8 C9 121.3(5) . .
C7 C8 H8 119.3 . .
C9 C8 H8 119.3 . .
O3 C9 C8 127.5(5) . .
O3 C9 C10 114.2(5) . .
C8 C9 C10 118.3(5) . .
C5 F6 Na1 121.7(2) . 2_655
F11 C10 F10 111.3(18) . .
F11 C10 F12 103.3(13) . .
F10 C10 F12 108.2(16) . .
F11 C10 C9 113.1(15) . .
F10 C10 C9 116.7(13) . .
F12 C10 C9 102.7(13) . .
F3 C1 F2 107.6(11) . .
F3 C1 F1 106.2(9) . .
F2 C1 F1 105.3(11) . .
F3 C1 C2 114.8(6) . .
F2 C1 C2 113.2(10) . .
F1 C1 C2 109.0(8) . .
F8 C6 F9 107.9(12) . .
F8 C6 F7 110.8(10) . .
F9 C6 F7 100.8(10) . .
F8 C6 C7 113.7(9) . .
F9 C6 C7 113.9(7) . .
F7 C6 C7 109.2(7) . .

loop_
_geom_bond_atom_site_label_1
_geom_bond_atom_site_label_2
_geom_bond_distance
_geom_bond_site_symmetry_2
Na1 O4 2.553(3) .
Na1 O4 2.553(3) 5_666
Na1 O1 2.590(3) .
Na1 O1 2.590(3) 5_666
Na1 O2 2.679(3) 6_566
Na1 O2 2.679(3) 2_655
Na1 F7 2.767(14) 5_666
Na1 F7Y 2.82(2) 5_666
Na1 F1X 2.828(16) 5_666
Na1 F7X 2.87(3) 5_666
Na1 F1 2.906(17) 5_666
Na1 F6 2.929(3) 2_655
Eu1 O3 2.322(3) .
Eu1 O3 2.322(3) 2_655
Eu1 O1 2.368(3) .
Eu1 O1 2.368(3) 2_655
Eu1 O2 2.405(3) .
Eu1 O2 2.405(3) 2_655
Eu1 O4 2.423(3) 2_655
Eu1 O4 2.423(3) .
Eu1 Na1 3.7616(3) 2_655
O1 C2 1.263(5) .
O2 C4 1.252(5) .
O2 Na1 2.679(3) 2_655
O3 C9 1.254(6) .
O4 C7 1.258(6) .
C2 C3 1.383(6) .
C2 C1 1.528(6) .
C3 C4 1.393(7) .
C3 H3 0.9500 .
C4 C5 1.537(6) .
C5 F6 1.326(5) .
C5 F5 1.337(5) .
C5 F4 1.340(5) .
C7 C8 1.383(7) .
C7 C6 1.538(7) .
C8 C9 1.390(8) .
C8 H8 0.9500 .
C9 C10 1.537(8) .
F6 Na1 2.929(3) 2_655
C10 F11 1.303(16) .
C10 F10 1.314(14) .
C10 F12 1.458(16) .
C1 F3 1.316(10) .
C1 F2 1.332(14) .
C1 F1 1.397(13) .
C6 F8 1.325(12) .
C6 F9 1.352(11) .
C6 F7 1.363(11) .
